data_7112219
loop_
_publ_author_name
'Gang Xiong'
'Xiang-Yang Qin'
'Peng-Fei Shi'
'Yin-Ling Hou'
'Jian-Zhong Cui'
'Bin Zhao'

_publ_section_title
;
 New strategy to construct single-ion magnets: a unique Dy@Zn6 cluster
 exhibiting slow magnetic relaxation
;
_journal_name_full Chem.Commun.
_journal_page_first 4255
_journal_paper_doi 10.1039/C3CC49342C
_journal_volume 50
_journal_year 2014
_chemical_formula_moiety 'C12 H36 Er1 N9 O30 Zn6, 2(N1 O3), 9(O)'
_chemical_formula_sum 'C12 H54 Er N11 O45 Zn6'
_chemical_formula_weight 1632.15
_chemical_name_systematic
;
 ? 
;
_space_group_crystal_system hexagonal
_space_group_IT_number 176
_space_group_name_Hall '-P 6c'
_space_group_name_H-M_alt 'P 63/m'
_symmetry_space_group_name_Hall '-P 6c'
_symmetry_space_group_name_H-M 'P 63/m'
_atom_sites_solution_hydrogens geom
_atom_sites_solution_primary iterative
_atom_sites_solution_secondary difmap
_audit_creation_date 2013-07-11
_audit_creation_method
;
  Olex2 1.2
  (compiled Apr 23 2013 17:54:37, GUI svn.r4466)
;
_cell_angle_alpha 90.00
_cell_angle_beta 90.00
_cell_angle_gamma 120.00
_cell_formula_units_Z 2
_cell_length_a 14.4193(6)
_cell_length_b 14.4193(6)
_cell_length_c 15.0388(7)
_cell_measurement_reflns_used 2530
_cell_measurement_temperature 122.10(10)
_cell_measurement_theta_max 29.0754
_cell_measurement_theta_min 3.1271
_cell_volume 2707.9(2)
_computing_cell_refinement
;
CrysAlisPro, Agilent Technologies,
Version 1.171.35.21 (release 20-01-2012 CrysAlis171 .NET)
(compiled Jan 23 2012,18:06:46)
;
_computing_data_collection
;
CrysAlisPro, Agilent Technologies,
Version 1.171.35.21 (release 20-01-2012 CrysAlis171 .NET)
(compiled Jan 23 2012,18:06:46)
;
_computing_data_reduction
;
CrysAlisPro, Agilent Technologies,
Version 1.171.35.21 (release 20-01-2012 CrysAlis171 .NET)
(compiled Jan 23 2012,18:06:46)
;
_computing_molecular_graphics
;
O. V. Dolomanov, L. J. Bourhis, R. J. Gildea, J. A. K. Howard and H. Puschmann,
OLEX2: a complete structure solution, refinement and analysis program.
J. Appl. Cryst. (2009). 42, 339-341.
;
_computing_publication_material
;
O. V. Dolomanov, L. J. Bourhis, R. J. Gildea, J. A. K. Howard and H. Puschmann,
OLEX2: a complete structure solution, refinement and analysis program.
J. Appl. Cryst. (2009). 42, 339-341.
;
_computing_structure_refinement
;
XH, G.M. Sheldrick, Acta Cryst.
(2008). A64, 112-122
;
_computing_structure_solution
;
olex2.solve (L.J. Bourhis, O.V. Dolomanov, R.J. Gildea, J.A.K. Howard,
H. Puschmann, in preparation, 2011)
;
_diffrn_ambient_temperature 122.10(10)
_diffrn_detector_area_resol_mean 16.2116
_diffrn_measured_fraction_theta_full 0.972
_diffrn_measured_fraction_theta_max 0.972
_diffrn_measurement_details
;
  1 omega   38.00   89.00   1.0000   12.0000
omega____ theta____ kappa____ phi______ frames
    -       18.1935  178.0000  -90.0000 51

  2 omega   -3.00   62.00   1.0000   12.0000
omega____ theta____ kappa____ phi______ frames
    -       18.1935   57.0000  120.0000 65
;
_diffrn_measurement_device_type 'SuperNova, Single source at offset), Eos'
_diffrn_measurement_method '\w scans'
_diffrn_orient_matrix_UB_11 0.0492101000
_diffrn_orient_matrix_UB_12 0.0164280000
_diffrn_orient_matrix_UB_13 0.0223080000
_diffrn_orient_matrix_UB_21 -0.0191031000
_diffrn_orient_matrix_UB_22 -0.0536188000
_diffrn_orient_matrix_UB_23 0.0135452000
_diffrn_orient_matrix_UB_31 0.0217173000
_diffrn_orient_matrix_UB_32 -0.0090943000
_diffrn_orient_matrix_UB_33 -0.0391614000
_diffrn_radiation_monochromator mirror
_diffrn_radiation_type 'Mo K\a'
_diffrn_radiation_wavelength 0.7107
_diffrn_reflns_av_R_equivalents 0.0405
_diffrn_reflns_av_unetI/netI 0.0427
_diffrn_reflns_limit_h_max 15
_diffrn_reflns_limit_h_min -3
_diffrn_reflns_limit_k_max 13
_diffrn_reflns_limit_k_min -17
_diffrn_reflns_limit_l_max 14
_diffrn_reflns_limit_l_min -17
_diffrn_reflns_number 5311
_diffrn_reflns_theta_full 24.98
_diffrn_reflns_theta_max 24.98
_diffrn_reflns_theta_min 3.13
_diffrn_source 'SuperNova (Mo) X-ray Source'
_exptl_absorpt_coefficient_mu 4.262
_exptl_absorpt_correction_T_max 1.00000
_exptl_absorpt_correction_T_min 0.79647
_exptl_absorpt_correction_type multi-scan
_exptl_absorpt_process_details
;
CrysAlisPro, Agilent Technologies,
Version 1.171.35.21 (release 20-01-2012 CrysAlis171 .NET)
(compiled Jan 23 2012,18:06:46)
Empirical absorption correction using spherical harmonics,
 implemented in SCALE3 ABSPACK scaling algorithm.
;
_exptl_crystal_density_diffrn 2.002
_exptl_crystal_density_method 'not measured'
_exptl_crystal_F_000 1622
_exptl_crystal_size_max 0.4
_exptl_crystal_size_mid 0.2
_exptl_crystal_size_min 0.2
_refine_diff_density_max 1.606
_refine_diff_density_min -0.801
_refine_diff_density_rms 0.120
_refine_ls_extinction_method none
_refine_ls_goodness_of_fit_ref 1.061
_refine_ls_hydrogen_treatment mixed
_refine_ls_matrix_type full
_refine_ls_number_parameters 129
_refine_ls_number_reflns 1620
_refine_ls_number_restraints 0
_refine_ls_restrained_S_all 1.061
_refine_ls_R_factor_all 0.0434
_refine_ls_R_factor_gt 0.0377
_refine_ls_shift/su_max 0.002
_refine_ls_shift/su_mean 0.000
_refine_ls_structure_factor_coef Fsqd
_refine_ls_weighting_details 'calc w=1/[\s^2^(Fo^2^)+(0.0473P)^2^+4.0458P] where P=(Fo^2^+2Fc^2^)/3'
_refine_ls_weighting_scheme calc
_refine_ls_wR_factor_gt 0.0919
_refine_ls_wR_factor_ref 0.0961
_reflns_number_gt 1443
_reflns_number_total 1620
_reflns_threshold_expression >2sigma(I)
_cod_data_source_file c3cc49342c2.cif
_cod_data_source_block p121102a
_cod_database_code 7112219
_chemical_oxdiff_formula C1Er1Zn1
_chemical_oxdiff_usercomment xg-201210-17-2
_reflns_odcompleteness_completeness 99.69
_reflns_odcompleteness_iscentric 1
_reflns_odcompleteness_theta 26.32
_olex2_refinement_description
;
1. Fixed Uiso
 At 1.2 times of:
  All C(H,H) groups, All N(H,H) groups
 At 1.5 times of:
  All O(H,H) groups
2. Others
 Fixed Sof: O10(0.33333)
3.a Rotating group:
 O6(H6A,H6B)
3.b Secondary CH2 refined with riding coordinates:
 N1(H1A,H1B), C1(H1C,H1D)
;

loop_
_space_group_symop_id
_space_group_symop_operation_xyz
1 'x, y, z'
2 'x-y, x, z+1/2'
3 '-y, x-y, z'
4 '-x, -y, z+1/2'
5 '-x+y, -x, z'
6 'y, -x+y, z+1/2'
7 '-x, -y, -z'
8 '-x+y, -x, -z-1/2'
9 'y, -x+y, -z'
10 'x, y, -z-1/2'
11 'x-y, x, -z'
12 '-y, x-y, -z-1/2'

loop_
_atom_site_label
_atom_site_type_symbol
_atom_site_fract_x
_atom_site_fract_y
_atom_site_fract_z
_atom_site_U_iso_or_equiv
_atom_site_adp_type
_atom_site_occupancy
_atom_site_symmetry_multiplicity
_atom_site_calc_flag
_atom_site_refinement_flags
Er1 Er 0.3333 0.6667 0.7500 0.01982(15) Uani 1 6 d S
Zn1 Zn 0.48913(4) 0.57627(4) 0.63556(4) 0.02692(17) Uani 1 1 d .
O3 O 0.4517(3) 0.8588(3) 0.7500 0.0228(10) Uani 1 2 d S
O1 O 0.4678(3) 0.7142(3) 0.6365(2) 0.0256(7) Uani 1 1 d .
O2 O 0.3507(3) 0.4848(3) 0.5627(2) 0.0309(8) Uani 1 1 d .
O6 O 0.5170(3) 0.4506(3) 0.6331(3) 0.0389(9) Uani 1 1 d .
H6A H 0.4807 0.4044 0.6743 0.058 Uiso 1 1 d R
H6B H 0.5844 0.4735 0.6421 0.058 Uiso 1 1 d R
O4 O 0.6229(4) 0.6679(4) 0.7500 0.0386(13) Uani 1 2 d S
N3 N 0.6667 0.3333 0.6359(7) 0.049(2) Uani 1 3 d S
C2 C 0.5207(4) 0.7840(4) 0.5775(3) 0.0270(11) Uani 1 1 d .
N1 N 0.6001(4) 0.6706(3) 0.5425(3) 0.0375(11) Uani 1 1 d .
H1A H 0.6659 0.6899 0.5631 0.045 Uiso 1 1 calc R
H1B H 0.5895 0.6320 0.4927 0.045 Uiso 1 1 calc R
N2 N 0.7137(6) 0.6700(7) 0.7500 0.056(2) Uani 1 2 d S
O7 O 0.6948(4) 0.4292(4) 0.6376(5) 0.0805(19) Uani 1 1 d .
C1 C 0.5962(5) 0.7651(5) 0.5206(4) 0.0455(15) Uani 1 1 d .
H1C H 0.5747 0.7606 0.4589 0.055 Uiso 1 1 calc R
H1D H 0.6677 0.8265 0.5262 0.055 Uiso 1 1 calc R
O5 O 0.7553(4) 0.6709(6) 0.6805(4) 0.103(2) Uani 1 1 d .
O11 O 1.0000 1.0000 0.5000 0.227(16) Uani 1 6 d S
O9 O 0.2149(6) 0.3238(6) 0.7500 0.086(3) Uani 1 2 d S
O8 O 0.3871(6) 0.2996(5) 0.7500 0.0643(19) Uani 1 2 d S
O10 O 0.9977(18) 0.822(2) 0.603(2) 0.145(10) Uani 0.33 1 d P

loop_
_atom_site_aniso_label
_atom_site_aniso_U_11
_atom_site_aniso_U_22
_atom_site_aniso_U_33
_atom_site_aniso_U_23
_atom_site_aniso_U_13
_atom_site_aniso_U_12
Er1 0.01789(19) 0.01789(19) 0.0237(3) 0.000 0.000 0.00894(9)
Zn1 0.0258(3) 0.0246(3) 0.0332(3) -0.0004(2) 0.0058(2) 0.0147(2)
O3 0.019(2) 0.021(2) 0.026(2) 0.000 0.000 0.0086(19)
O1 0.0271(17) 0.0181(16) 0.0287(17) 0.0020(13) 0.0044(14) 0.0091(14)
O2 0.0250(18) 0.0298(19) 0.0378(19) -0.0129(15) -0.0025(15) 0.0136(15)
O6 0.036(2) 0.033(2) 0.055(2) -0.0038(17) -0.0005(17) 0.0226(17)
O4 0.023(3) 0.038(3) 0.057(3) 0.000 0.000 0.017(2)
N3 0.033(3) 0.033(3) 0.079(7) 0.000 0.000 0.0166(15)
C2 0.023(2) 0.026(3) 0.029(3) -0.001(2) 0.000(2) 0.010(2)
N1 0.041(3) 0.029(2) 0.042(2) 0.0003(19) 0.015(2) 0.016(2)
N2 0.032(4) 0.051(5) 0.088(6) 0.000 0.000 0.023(4)
O7 0.041(3) 0.029(2) 0.173(6) -0.004(3) -0.014(3) 0.019(2)
C1 0.057(4) 0.045(3) 0.047(3) 0.017(3) 0.027(3) 0.035(3)
O5 0.055(3) 0.183(7) 0.094(4) -0.036(4) -0.001(3) 0.076(4)
O11 0.29(3) 0.29(3) 0.102(17) 0.000 0.000 0.144(13)
O9 0.062(5) 0.060(5) 0.146(7) 0.000 0.000 0.038(4)
O8 0.063(4) 0.033(3) 0.088(5) 0.000 0.000 0.018(3)
O10 0.086(15) 0.18(3) 0.16(2) -0.082(19) -0.057(15) 0.062(16)

loop_
_atom_type_symbol
_atom_type_description
_atom_type_scat_dispersion_real
_atom_type_scat_dispersion_imag
_atom_type_scat_source
C C 0.0033 0.0016 'International Tables Vol C Tables 4.2.6.8 and 6.1.1.4'
H H 0.0000 0.0000 'International Tables Vol C Tables 4.2.6.8 and 6.1.1.4'
Er Er -0.2586 4.9576 'International Tables Vol C Tables 4.2.6.8 and 6.1.1.4'
N N 0.0061 0.0033 'International Tables Vol C Tables 4.2.6.8 and 6.1.1.4'
O O 0.0106 0.0060 'International Tables Vol C Tables 4.2.6.8 and 6.1.1.4'
Zn Zn 0.2839 1.4301 'International Tables Vol C Tables 4.2.6.8 and 6.1.1.4'

loop_
_geom_angle_atom_site_label_1
_geom_angle_atom_site_label_2
_geom_angle_atom_site_label_3
_geom_angle
_geom_angle_site_symmetry_1
_geom_angle_site_symmetry_3
Zn1 Er1 Zn1 98.533(12) 3_665 5_565
Zn1 Er1 Zn1 128.112(5) 12_667 5_565
Zn1 Er1 Zn1 57.915(19) 12_667 3_665
O3 Er1 Zn1 32.91(5) 3_665 5_565
O3 Er1 Zn1 129.29(8) . 5_565
O3 Er1 Zn1 129.29(9) 8_567 12_667
O3 Er1 Zn1 32.91(5) . 12_667
O3 Er1 Zn1 101.91(10) 8_567 5_565
O3 Er1 Zn1 101.91(9) 3_665 3_665
O3 Er1 Zn1 101.91(9) 3_665 12_667
O3 Er1 Zn1 129.29(9) 8_567 3_665
O3 Er1 Zn1 32.91(5) . 3_665
O3 Er1 O3 120.000(1) 3_665 .
O3 Er1 O3 120.000(2) 3_665 8_567
O3 Er1 O3 120.000(2) . 8_567
O1 Er1 Zn1 83.17(8) 8_567 5_565
O1 Er1 Zn1 104.11(8) 5_565 3_665
O1 Er1 Zn1 158.33(8) 10_557 5_565
O1 Er1 Zn1 104.11(8) . 5_565
O1 Er1 Zn1 36.45(8) 3_665 3_665
O1 Er1 Zn1 158.33(8) 8_567 3_665
O1 Er1 Zn1 102.58(8) 10_557 3_665
O1 Er1 Zn1 62.11(8) . 3_665
O1 Er1 Zn1 83.17(8) 12_667 3_665
O1 Er1 Zn1 83.17(8) 3_665 12_667
O1 Er1 Zn1 158.33(8) 5_565 12_667
O1 Er1 Zn1 36.45(8) 12_667 12_667
O1 Er1 Zn1 102.58(8) . 12_667
O1 Er1 Zn1 104.11(8) 8_567 12_667
O1 Er1 Zn1 102.58(8) 12_667 5_565
O1 Er1 Zn1 62.11(8) 3_665 5_565
O1 Er1 Zn1 62.11(8) 10_557 12_667
O1 Er1 Zn1 36.45(8) 5_565 5_565
O1 Er1 O3 68.04(11) 10_557 8_567
O1 Er1 O3 68.04(11) . 8_567
O1 Er1 O3 70.62(11) 8_567 8_567
O1 Er1 O3 70.62(11) 5_565 8_567
O1 Er1 O3 134.89(8) 3_665 8_567
O1 Er1 O3 70.62(11) . .
O1 Er1 O3 134.89(8) 12_667 8_567
O1 Er1 O3 70.62(11) 10_557 .
O1 Er1 O3 134.89(8) 8_567 .
O1 Er1 O3 134.89(8) 5_565 .
O1 Er1 O3 68.04(11) 3_665 .
O1 Er1 O3 68.04(11) 12_667 .
O1 Er1 O3 134.89(8) . 3_665
O1 Er1 O3 134.89(8) 10_557 3_665
O1 Er1 O3 68.04(11) 8_567 3_665
O1 Er1 O3 68.04(11) 5_565 3_665
O1 Er1 O3 70.62(11) 12_667 3_665
O1 Er1 O3 70.62(11) 3_665 3_665
O1 Er1 O1 90.14(16) 10_557 .
O1 Er1 O1 138.64(6) 8_567 .
O1 Er1 O1 75.41(12) 5_565 .
O1 Er1 O1 75.41(12) 3_665 .
O1 Er1 O1 138.64(6) 12_667 .
O1 Er1 O1 75.41(12) 8_567 10_557
O1 Er1 O1 138.64(6) 5_565 10_557
O1 Er1 O1 138.64(6) 3_665 10_557
O1 Er1 O1 75.41(12) 12_667 10_557
O1 Er1 O1 90.14(16) 5_565 8_567
O1 Er1 O1 138.64(6) 3_665 8_567
O1 Er1 O1 75.41(12) 12_667 8_567
O1 Er1 O1 75.41(12) 3_665 5_565
O1 Er1 O1 138.64(6) 12_667 5_565
O1 Er1 O1 90.14(16) 12_667 3_665
O3 Zn1 Er1 40.82(12) 8_567 .
O3 Zn1 O1 80.71(14) 8_567 .
O3 Zn1 O2 92.40(15) 8_567 .
O3 Zn1 O6 101.20(17) 8_567 .
O3 Zn1 O4 74.34(14) 8_567 .
O3 Zn1 N1 154.66(18) 8_567 .
O1 Zn1 Er1 41.56(8) . .
O1 Zn1 O4 86.26(16) . .
O2 Zn1 Er1 84.55(9) . .
O2 Zn1 O1 93.10(13) . .
O2 Zn1 O4 166.66(13) . .
O6 Zn1 Er1 140.76(11) . .
O6 Zn1 O1 177.21(15) . .
O6 Zn1 O2 88.86(15) . .
O6 Zn1 O4 92.29(17) . .
O6 Zn1 N1 98.16(17) . .
O4 Zn1 Er1 86.17(11) . .
N1 Zn1 Er1 120.96(13) . .
N1 Zn1 O1 79.43(15) . .
N1 Zn1 O2 104.23(17) . .
N1 Zn1 O4 88.77(16) . .
Zn1 O3 Er1 106.27(13) 12_667 .
Zn1 O3 Er1 106.27(13) 3_665 .
Zn1 O3 Zn1 117.6(2) 12_667 3_665
Zn1 O1 Er1 101.99(12) . .
C2 O1 Er1 143.0(3) . .
C2 O1 Zn1 114.8(3) . .
C2 O2 Zn1 124.7(3) 5_565 .
Zn1 O6 H6A 110.9 . .
Zn1 O6 H6B 109.9 . .
H6A O6 H6B 108.2 . .
Zn1 O4 Zn1 90.43(17) . 10_557
N2 O4 Zn1 122.2(3) . .
N2 O4 Zn1 122.2(3) . 10_557
O7 N3 O7 119.96(4) 5_665 3_655
O7 N3 O7 119.96(5) 5_665 .
O7 N3 O7 119.96(4) 3_655 .
O1 C2 C1 117.0(5) . .
O2 C2 O1 125.4(5) 3_665 .
O2 C2 C1 117.6(4) 3_665 .
Zn1 N1 H1A 108.8 . .
Zn1 N1 H1B 108.8 . .
H1A N1 H1B 107.7 . .
C1 N1 Zn1 113.6(3) . .
C1 N1 H1A 108.8 . .
C1 N1 H1B 108.8 . .
O5 N2 O4 119.6(4) 10_557 .
O5 N2 O4 119.6(4) . .
O5 N2 O5 120.9(9) 10_557 .
C2 C1 H1C 108.6 . .
C2 C1 H1D 108.6 . .
N1 C1 C2 114.6(5) . .
N1 C1 H1C 108.6 . .
N1 C1 H1D 108.6 . .
H1C C1 H1D 107.6 . .

loop_
_geom_bond_atom_site_label_1
_geom_bond_atom_site_label_2
_geom_bond_distance
_geom_bond_site_symmetry_2
Er1 Zn1 3.5547(6) 5_565
Er1 Zn1 3.5547(6) 3_665
Er1 Zn1 3.5547(6) 12_667
Er1 O3 2.421(4) 8_567
Er1 O3 2.421(4) .
Er1 O3 2.421(4) 3_665
Er1 O1 2.411(3) 8_567
Er1 O1 2.411(3) 10_557
Er1 O1 2.411(3) .
Er1 O1 2.411(3) 12_667
Er1 O1 2.411(3) 3_665
Er1 O1 2.411(3) 5_565
Zn1 O3 2.012(2) 8_567
Zn1 O1 2.159(3) .
Zn1 O2 2.072(3) .
Zn1 O6 2.043(4) .
Zn1 O4 2.425(4) .
Zn1 N1 2.048(4) .
O3 Zn1 2.012(2) 12_667
O3 Zn1 2.012(2) 3_665
O1 C2 1.271(6) .
O2 C2 1.242(6) 5_565
O6 H6A 0.8670 .
O6 H6B 0.8657 .
O4 Zn1 2.425(4) 10_557
O4 N2 1.294(9) .
N3 O7 1.231(5) 5_665
N3 O7 1.231(5) 3_655
N3 O7 1.231(5) .
C2 O2 1.242(6) 3_665
C2 C1 1.512(7) .
N1 H1A 0.9000 .
N1 H1B 0.9000 .
N1 C1 1.430(7) .
N2 O5 1.202(7) 10_557
N2 O5 1.202(7) .
C1 H1C 0.9700 .
C1 H1D 0.9700 .

loop_
_geom_torsion_atom_site_label_1
_geom_torsion_atom_site_label_2
_geom_torsion_atom_site_label_3
_geom_torsion_atom_site_label_4
_geom_torsion
_geom_torsion_site_symmetry_1
_geom_torsion_site_symmetry_4
Er1 Zn1 O1 C2 -175.7(4) . .
Er1 Zn1 O2 C2 -4.3(4) . 5_565
Er1 Zn1 O4 Zn1 51.59(13) . 10_557
Er1 Zn1 O4 N2 -179.0(5) . .
Er1 Zn1 N1 C1 -8.5(5) . .
Er1 O1 C2 O2 2.3(9) . 3_665
Er1 O1 C2 C1 -177.5(4) . .
Zn1 Er1 Zn1 O3 105.61(18) 12_667 8_567
Zn1 Er1 Zn1 O3 -98.75(18) 5_565 8_567
Zn1 Er1 Zn1 O3 161.21(18) 3_665 8_567
Zn1 Er1 Zn1 O1 -53.41(13) 12_667 .
Zn1 Er1 Zn1 O1 102.23(13) 5_565 .
Zn1 Er1 Zn1 O1 2.19(13) 3_665 .
Zn1 Er1 Zn1 O2 1.31(10) 5_565 .
Zn1 Er1 Zn1 O2 -98.73(10) 3_665 .
Zn1 Er1 Zn1 O2 -154.33(10) 12_667 .
Zn1 Er1 Zn1 O6 124.20(17) 12_667 .
Zn1 Er1 Zn1 O6 179.80(17) 3_665 .
Zn1 Er1 Zn1 O6 -80.17(17) 5_565 .
Zn1 Er1 Zn1 O4 35.27(11) 12_667 .
Zn1 Er1 Zn1 O4 90.87(11) 3_665 .
Zn1 Er1 Zn1 O4 -169.10(11) 5_565 .
Zn1 Er1 Zn1 N1 -50.98(16) 12_667 .
Zn1 Er1 Zn1 N1 4.62(17) 3_665 .
Zn1 Er1 Zn1 N1 104.65(16) 5_565 .
Zn1 Er1 O3 Zn1 101.74(10) 5_565 12_667
Zn1 Er1 O3 Zn1 -126.0(3) 12_667 3_665
Zn1 Er1 O3 Zn1 -24.3(2) 5_565 3_665
Zn1 Er1 O3 Zn1 126.0(3) 3_665 12_667
Zn1 Er1 O1 Zn1 139.66(9) 12_667 .
Zn1 Er1 O1 Zn1 -177.55(15) 3_665 .
Zn1 Er1 O1 Zn1 -85.25(11) 5_565 .
Zn1 Er1 O1 C2 -46.8(5) 12_667 .
Zn1 Er1 O1 C2 88.3(5) 5_565 .
Zn1 Er1 O1 C2 -4.0(5) 3_665 .
Zn1 O1 C2 O2 175.3(4) . 3_665
Zn1 O1 C2 C1 -4.5(6) . .
Zn1 O4 N2 O5 -32.9(10) 10_557 10_557
Zn1 O4 N2 O5 -146.9(7) . 10_557
Zn1 O4 N2 O5 32.9(10) . .
Zn1 O4 N2 O5 146.9(7) 10_557 .
Zn1 N1 C1 C2 6.8(7) . .
O3 Er1 Zn1 O3 -85.69(9) 3_665 8_567
O3 Er1 Zn1 O3 127.93(12) . 8_567
O3 Er1 Zn1 O1 -159.0(2) 8_567 .
O3 Er1 Zn1 O1 -31.09(14) . .
O3 Er1 Zn1 O1 115.29(16) 3_665 .
O3 Er1 Zn1 O2 100.1(2) 8_567 .
O3 Er1 Zn1 O2 -132.01(11) . .
O3 Er1 Zn1 O2 14.37(13) 3_665 .
O3 Er1 Zn1 O6 18.6(2) 8_567 .
O3 Er1 Zn1 O6 146.52(18) . .
O3 Er1 Zn1 O6 -67.10(19) 3_665 .
O3 Er1 Zn1 O4 57.59(12) . .
O3 Er1 Zn1 O4 -70.3(2) 8_567 .
O3 Er1 Zn1 O4 -156.03(14) 3_665 .
O3 Er1 Zn1 N1 -156.6(2) 8_567 .
O3 Er1 Zn1 N1 -28.67(17) . .
O3 Er1 Zn1 N1 117.71(18) 3_665 .
O3 Er1 O3 Zn1 116.98(15) 8_567 3_665
O3 Er1 O3 Zn1 -116.98(15) 8_567 12_667
O3 Er1 O3 Zn1 -63.02(15) 3_665 3_665
O3 Er1 O3 Zn1 63.02(15) 3_665 12_667
O3 Er1 O1 Zn1 12.11(12) 8_567 .
O3 Er1 O1 Zn1 147.61(16) . .
O3 Er1 O1 Zn1 -99.0(2) 3_665 .
O3 Er1 O1 C2 -174.4(5) 8_567 .
O3 Er1 O1 C2 -38.9(5) . .
O3 Er1 O1 C2 74.6(5) 3_665 .
O3 Zn1 O1 Er1 -13.72(14) 8_567 .
O3 Zn1 O1 C2 170.6(3) 8_567 .
O3 Zn1 O2 C2 35.8(4) 8_567 5_565
O3 Zn1 O4 Zn1 11.85(16) 8_567 10_557
O3 Zn1 O4 N2 141.2(5) 8_567 .
O3 Zn1 N1 C1 -45.9(7) 8_567 .
O1 Er1 Zn1 O3 68.2(3) 12_667 8_567
O1 Er1 Zn1 O3 -13.9(2) 8_567 8_567
O1 Er1 Zn1 O3 -97.3(2) 5_565 8_567
O1 Er1 Zn1 O3 59.45(19) 10_557 8_567
O1 Er1 Zn1 O3 159.0(2) . 8_567
O1 Er1 Zn1 O3 -162.0(2) 3_665 8_567
O1 Er1 Zn1 O1 -172.92(9) 8_567 .
O1 Er1 Zn1 O1 103.7(2) 5_565 .
O1 Er1 Zn1 O1 -90.8(3) 12_667 .
O1 Er1 Zn1 O1 38.97(15) 3_665 .
O1 Er1 Zn1 O1 -99.57(19) 10_557 .
O1 Er1 Zn1 O2 -100.92(16) . .
O1 Er1 Zn1 O2 86.17(13) 8_567 .
O1 Er1 Zn1 O2 2.78(13) 5_565 .
O1 Er1 Zn1 O2 168.3(2) 12_667 .
O1 Er1 Zn1 O2 -61.95(13) 3_665 .
O1 Er1 Zn1 O2 159.51(13) 10_557 .
O1 Er1 Zn1 O6 86.8(3) 12_667 .
O1 Er1 Zn1 O6 -143.43(19) 3_665 .
O1 Er1 Zn1 O6 -78.69(19) 5_565 .
O1 Er1 Zn1 O6 4.69(19) 8_567 .
O1 Er1 Zn1 O6 78.03(19) 10_557 .
O1 Er1 Zn1 O6 177.6(2) . .
O1 Er1 Zn1 O4 88.68(17) . .
O1 Er1 Zn1 O4 -10.90(13) 10_557 .
O1 Er1 Zn1 O4 -84.24(13) 8_567 .
O1 Er1 Zn1 O4 -167.62(14) 5_565 .
O1 Er1 Zn1 O4 127.64(13) 3_665 .
O1 Er1 Zn1 O4 -2.1(2) 12_667 .
O1 Er1 Zn1 N1 -88.4(3) 12_667 .
O1 Er1 Zn1 N1 41.39(19) 3_665 .
O1 Er1 Zn1 N1 106.12(19) 5_565 .
O1 Er1 Zn1 N1 -170.49(18) 8_567 .
O1 Er1 Zn1 N1 -97.15(18) 10_557 .
O1 Er1 Zn1 N1 2.4(2) . .
O1 Er1 O3 Zn1 13.26(14) 12_667 12_667
O1 Er1 O3 Zn1 112.8(2) 3_665 12_667
O1 Er1 O3 Zn1 151.05(12) 5_565 12_667
O1 Er1 O3 Zn1 -25.0(3) 8_567 12_667
O1 Er1 O3 Zn1 -68.34(15) 10_557 12_667
O1 Er1 O3 Zn1 -165.6(2) . 12_667
O1 Er1 O3 Zn1 -112.8(2) 12_667 3_665
O1 Er1 O3 Zn1 -13.26(14) 3_665 3_665
O1 Er1 O3 Zn1 25.0(3) 5_565 3_665
O1 Er1 O3 Zn1 -151.05(12) 8_567 3_665
O1 Er1 O3 Zn1 165.6(2) 10_557 3_665
O1 Er1 O3 Zn1 68.34(15) . 3_665
O1 Er1 O1 Zn1 -140.94(12) 3_665 .
O1 Er1 O1 Zn1 146.03(16) 12_667 .
O1 Er1 O1 Zn1 -62.54(17) 5_565 .
O1 Er1 O1 Zn1 78.26(14) 10_557 .
O1 Er1 O1 Zn1 10.49(12) 8_567 .
O1 Er1 O1 C2 32.6(5) 3_665 .
O1 Er1 O1 C2 111.0(5) 5_565 .
O1 Er1 O1 C2 -176.0(5) 8_567 .
O1 Er1 O1 C2 -108.2(5) 10_557 .
O1 Er1 O1 C2 -40.4(5) 12_667 .
O1 Zn1 O2 C2 -45.0(4) . 5_565
O1 Zn1 O4 Zn1 93.24(16) . 10_557
O1 Zn1 O4 N2 -137.4(5) . .
O1 Zn1 N1 C1 -6.9(4) . .
O1 C2 C1 N1 -1.4(8) . .
O2 Zn1 O1 Er1 78.21(13) . .
O2 Zn1 O1 C2 -97.5(3) . .
O2 Zn1 O4 Zn1 5.6(8) . 10_557
O2 Zn1 O4 N2 135.0(7) . .
O2 Zn1 N1 C1 83.7(4) . .
O2 C2 C1 N1 178.7(5) 3_665 .
O6 Zn1 O1 Er1 -147(3) . .
O6 Zn1 O1 C2 37(3) . .
O6 Zn1 O2 C2 137.0(4) . 5_565
O6 Zn1 O4 Zn1 -89.14(17) . 10_557
O6 Zn1 O4 N2 40.3(5) . .
O6 Zn1 N1 C1 174.6(4) . .
O4 Zn1 O1 Er1 -88.44(13) . .
O4 Zn1 O1 C2 95.8(3) . .
O4 Zn1 O2 C2 41.9(9) . 5_565
O4 Zn1 N1 C1 -93.3(4) . .
N1 Zn1 O1 Er1 -177.89(18) . .
N1 Zn1 O1 C2 6.4(3) . .
N1 Zn1 O2 C2 -124.9(4) . 5_565
N1 Zn1 O4 Zn1 172.73(18) . 10_557
N1 Zn1 O4 N2 -57.9(5) . .
